data_7006603
loop_
_publ_author_name
'Geier, Jens'
'R\"uegger, Heinz'
'Gr\"utzmacher, Hansj\"org'

_publ_section_title
;
 Sodium compounds of the benzophenone dianion (diphenyloxidomethanide).
;
_journal_issue 1
_journal_name_full 'Dalton transactions (Cambridge, England : 2003)'
_journal_page_first 129
_journal_page_last 136
_journal_paper_doi 10.1039/b512173f
_journal_year 2006
_chemical_formula_moiety 'C23 H32 Na2 O6'
_chemical_formula_sum 'C23 H32 Na2 O6'
_chemical_formula_weight 450.47
_chemical_name_common 'tetraglyme-complex of disodium oxidodiphenylmethanide'
_chemical_name_systematic
;
?
;
_chemical_temperature_decomposition 413.15
_space_group_IT_number 2
_symmetry_cell_setting triclinic
_symmetry_space_group_name_Hall '-P 1'
_symmetry_space_group_name_H-M 'P -1'
_atom_sites_solution_hydrogens geom
_atom_sites_solution_primary direct
_atom_sites_solution_secondary difmap
_audit_creation_method SHELXL-97
_cell_angle_alpha 61.90(3)
_cell_angle_beta 88.15(3)
_cell_angle_gamma 70.07(3)
_cell_formula_units_Z 2
_cell_length_a 10.746(2)
_cell_length_b 11.256(2)
_cell_length_c 11.771(2)
_cell_measurement_reflns_used 5000
_cell_measurement_temperature 293(2)
_cell_measurement_theta_max 44
_cell_measurement_theta_min 4
_cell_volume 1166.5(6)
_computing_structure_refinement 'SHELXL-97 (Sheldrick, 1997)'
_computing_structure_solution 'SHELXS-97 (Sheldrick, 1997)'
_diffrn_ambient_temperature 293(2)
_diffrn_measured_fraction_theta_full 0.945
_diffrn_measured_fraction_theta_max 0.945
_diffrn_measurement_device 'STOE IPDS 1'
_diffrn_measurement_method '\f scans'
_diffrn_radiation_monochromator graphite
_diffrn_radiation_source 'fine-focus sealed tube'
_diffrn_radiation_type MoK\a
_diffrn_radiation_wavelength 0.71073
_diffrn_reflns_av_R_equivalents 0.1282
_diffrn_reflns_av_sigmaI/netI 0.0910
_diffrn_reflns_limit_h_max 11
_diffrn_reflns_limit_h_min -11
_diffrn_reflns_limit_k_max 12
_diffrn_reflns_limit_k_min -12
_diffrn_reflns_limit_l_max 13
_diffrn_reflns_limit_l_min -13
_diffrn_reflns_number 12076
_diffrn_reflns_theta_full 23.25
_diffrn_reflns_theta_max 23.25
_diffrn_reflns_theta_min 1.99
_diffrn_standards_decay_% 0
_diffrn_standards_interval_time 1260
_diffrn_standards_number 200
_exptl_absorpt_coefficient_mu 0.122
_exptl_absorpt_correction_type none
_exptl_crystal_colour 'dark green'
_exptl_crystal_density_diffrn 1.282
_exptl_crystal_description cuboid
_exptl_crystal_F_000 480
_exptl_crystal_size_max 0.29
_exptl_crystal_size_mid 0.25
_exptl_crystal_size_min 0.19
_refine_diff_density_max 0.155
_refine_diff_density_min -0.153
_refine_diff_density_rms 0.038
_refine_ls_extinction_method none
_refine_ls_goodness_of_fit_all 1.035
_refine_ls_goodness_of_fit_ref 1.149
_refine_ls_hydrogen_treatment riding
_refine_ls_matrix_type full
_refine_ls_number_parameters 280
_refine_ls_number_reflns 3151
_refine_ls_number_restraints 0
_refine_ls_restrained_S_all 1.036
_refine_ls_restrained_S_obs 1.149
_refine_ls_R_factor_all 0.1040
_refine_ls_R_factor_gt 0.0478
_refine_ls_shift/esd_mean 0.000
_refine_ls_shift/su_max 0.001
_refine_ls_structure_factor_coef Fsqd
_refine_ls_weighting_details 'calc w=1/[\s^2^(Fo^2^)+(0.0229P)^2^+0.0338P] where P=(Fo^2^+2Fc^2^)/3'
_refine_ls_weighting_scheme calc
_refine_ls_wR_factor_gt 0.0892
_refine_ls_wR_factor_ref 0.1106
_reflns_number_gt 1790
_reflns_number_total 3152
_reflns_threshold_expression >2sigma(I)
_cod_data_source_file b512173f.txt
_cod_data_source_block '[Na2(Ph2CO)(tetraglyme)]'
_cod_depositor_comments
;
The following automatic conversions were performed:

'_chemical_melting_point' tag was changed to
'_chemical_temperature_decomposition' since the value had been given
as '140 degree Celsius dec.'. The value '140 degree Celsius dec.' was
changed to '413.15' - it was converted from degrees Celsius(C) to
Kelvins(K).

Automatic conversion script
Id: cif_fix_values 1646 2011-03-28 12:23:43Z adriana 
;
_cod_original_cell_volume 1166.6(4)
_cod_original_sg_symbol_H-M P-1
_cod_database_code 7006603

loop_
_symmetry_equiv_pos_as_xyz
'x, y, z'
'-x, -y, -z'

loop_
_atom_site_aniso_label
_atom_site_aniso_U_11
_atom_site_aniso_U_22
_atom_site_aniso_U_33
_atom_site_aniso_U_23
_atom_site_aniso_U_13
_atom_site_aniso_U_12
Na1 0.0521(8) 0.0620(11) 0.0516(8) -0.0293(8) 0.0098(6) -0.0185(7)
Na2 0.0463(8) 0.0824(13) 0.0636(9) -0.0436(9) 0.0118(7) -0.0281(8)
O1 0.0410(14) 0.061(2) 0.0537(14) -0.0317(13) 0.0053(11) -0.0182(12)
O2 0.057(2) 0.076(2) 0.070(2) -0.038(2) 0.0056(13) -0.025(2)
O3 0.056(2) 0.057(2) 0.050(2) -0.0267(14) 0.0062(12) -0.0138(13)
O4 0.059(2) 0.056(2) 0.0540(15) -0.0287(14) 0.0069(12) -0.0199(14)
O5 0.064(2) 0.072(2) 0.051(2) -0.026(2) 0.0069(13) -0.0330(15)
O6 0.082(2) 0.079(2) 0.062(2) -0.039(2) 0.0138(15) -0.035(2)
C1 0.034(2) 0.056(3) 0.048(2) -0.030(2) 0.008(2) -0.017(2)
C2 0.048(2) 0.058(3) 0.044(2) -0.031(2) 0.015(2) -0.026(2)
C3 0.050(2) 0.057(3) 0.068(3) -0.033(2) 0.007(2) -0.021(2)
C4 0.072(3) 0.059(4) 0.075(3) -0.033(2) 0.015(2) -0.029(3)
C5 0.071(3) 0.055(3) 0.067(3) -0.028(2) 0.003(2) -0.010(2)
C6 0.056(2) 0.071(4) 0.058(3) -0.035(2) -0.001(2) -0.012(2)
C7 0.047(2) 0.062(3) 0.061(2) -0.036(2) 0.003(2) -0.014(2)
C8 0.045(2) 0.060(3) 0.044(2) -0.029(2) 0.011(2) -0.024(2)
C9 0.055(2) 0.057(3) 0.052(2) -0.027(2) 0.007(2) -0.023(2)
C10 0.068(3) 0.052(3) 0.069(3) -0.031(2) 0.016(2) -0.025(2)
C11 0.075(3) 0.074(4) 0.074(3) -0.044(3) 0.024(2) -0.046(3)
C12 0.052(2) 0.077(4) 0.069(3) -0.043(3) 0.015(2) -0.035(3)
C13 0.049(2) 0.063(3) 0.055(2) -0.032(2) 0.012(2) -0.026(2)
C14 0.066(3) 0.134(5) 0.080(3) -0.055(3) 0.016(2) -0.058(3)
C15 0.060(3) 0.074(4) 0.051(2) -0.021(2) -0.003(2) -0.014(2)
C16 0.069(3) 0.067(3) 0.051(2) -0.022(2) 0.006(2) -0.023(2)
C17 0.051(2) 0.075(3) 0.070(3) -0.042(3) 0.009(2) -0.016(2)
C18 0.061(3) 0.078(3) 0.059(3) -0.039(2) 0.019(2) -0.025(2)
C19 0.088(3) 0.058(3) 0.071(3) -0.024(2) -0.009(2) -0.026(3)
C20 0.093(3) 0.074(4) 0.055(3) -0.021(2) 0.008(2) -0.047(3)
C21 0.055(3) 0.093(4) 0.067(3) -0.042(3) 0.017(2) -0.033(2)
C22 0.075(3) 0.108(4) 0.067(3) -0.041(3) 0.018(2) -0.056(3)
C23 0.134(5) 0.109(5) 0.109(4) -0.072(4) 0.028(4) -0.055(4)

loop_
_atom_site_label
_atom_site_type_symbol
_atom_site_fract_x
_atom_site_fract_y
_atom_site_fract_z
_atom_site_U_iso_or_equiv
_atom_site_thermal_displace_type
_atom_site_occupancy
_atom_site_calc_flag
_atom_site_refinement_flags
_atom_site_disorder_group
Na1 Na 0.48129(14) 0.5394(2) 0.31292(13) 0.0554(4) Uani 1 d . .
Na2 Na 0.36727(14) 0.5095(2) 0.04523(14) 0.0594(4) Uani 1 d . .
O1 O 0.5411(2) 0.5306(3) 0.1238(2) 0.0504(6) Uani 1 d . .
O2 O 0.1533(3) 0.6637(4) 0.0493(3) 0.0659(8) Uani 1 d . .
O3 O 0.2739(2) 0.7372(3) 0.2083(2) 0.0562(7) Uani 1 d . .
O4 O 0.3939(2) 0.6641(3) 0.4481(2) 0.0558(7) Uani 1 d . .
O5 O 0.6212(3) 0.6321(3) 0.5888(2) 0.0616(7) Uani 1 d . .
O6 O 0.6957(3) 0.6895(3) 0.7895(3) 0.0708(8) Uani 1 d . .
C1 C 0.6709(3) 0.4735(4) 0.1909(3) 0.0444(9) Uani 1 d . .
C2 C 0.7394(3) 0.3208(4) 0.2457(3) 0.0454(9) Uani 1 d . .
C3 C 0.6683(4) 0.2320(5) 0.2507(4) 0.0566(10) Uani 1 d . .
H3A H 0.5774 0.2760 0.2175 0.068 Uiso 1 calc R .
C4 C 0.7288(4) 0.0844(5) 0.3024(4) 0.0672(12) Uani 1 d . .
H4A H 0.6772 0.0318 0.3052 0.081 Uiso 1 calc R .
C5 C 0.8648(4) 0.0117(5) 0.3507(4) 0.0688(12) Uani 1 d . .
H5A H 0.9050 -0.0882 0.3860 0.083 Uiso 1 calc R .
C6 C 0.9383(4) 0.0946(5) 0.3442(4) 0.0636(12) Uani 1 d . .
H6A H 1.0298 0.0488 0.3750 0.076 Uiso 1 calc R .
C7 C 0.8802(4) 0.2418(5) 0.2936(4) 0.0560(11) Uani 1 d . .
H7A H 0.9341 0.2925 0.2902 0.067 Uiso 1 calc R .
C8 C 0.7147(3) 0.5728(4) 0.2044(3) 0.0468(9) Uani 1 d . .
C9 C 0.6324(4) 0.7243(5) 0.1399(3) 0.0541(10) Uani 1 d . .
H9A H 0.5492 0.7541 0.0936 0.065 Uiso 1 calc R .
C10 C 0.6707(4) 0.8275(5) 0.1432(4) 0.0621(11) Uani 1 d . .
H10A H 0.6147 0.9244 0.0960 0.074 Uiso 1 calc R .
C11 C 0.7906(4) 0.7910(5) 0.2148(4) 0.0655(12) Uani 1 d . .
H11A H 0.8175 0.8616 0.2139 0.079 Uiso 1 calc R .
C12 C 0.8688(4) 0.6446(5) 0.2880(4) 0.0598(11) Uani 1 d . .
H12A H 0.9471 0.6169 0.3407 0.072 Uiso 1 calc R .
C13 C 0.8340(4) 0.5392(5) 0.2849(3) 0.0527(10) Uani 1 d . .
H13A H 0.8893 0.4426 0.3366 0.063 Uiso 1 calc R .
C14 C 0.0429(4) 0.6368(6) 0.0166(4) 0.086(2) Uani 1 d . .
H14A H 0.0714 0.5371 0.0378 0.129 Uiso 1 calc R .
H14B H 0.0101 0.6981 -0.0751 0.129 Uiso 1 calc R .
H14C H -0.0273 0.6570 0.0650 0.129 Uiso 1 calc R .
C15 C 0.1179(4) 0.8087(5) 0.0204(4) 0.0691(13) Uani 1 d . .
H15A H 0.0418 0.8350 0.0620 0.083 Uiso 1 calc R .
H15B H 0.0930 0.8728 -0.0730 0.083 Uiso 1 calc R .
C16 C 0.2350(4) 0.8234(5) 0.0694(3) 0.0657(12) Uani 1 d . .
H16A H 0.3105 0.7952 0.0279 0.079 Uiso 1 calc R .
H16B H 0.2134 0.9243 0.0442 0.079 Uiso 1 calc R .
C17 C 0.1946(4) 0.7978(5) 0.2806(4) 0.0643(12) Uani 1 d . .
H17A H 0.1026 0.8069 0.2661 0.077 Uiso 1 calc R .
H17B H 0.1953 0.8935 0.2526 0.077 Uiso 1 calc R .
C18 C 0.2516(4) 0.6995(5) 0.4234(4) 0.0638(11) Uani 1 d . .
H18A H 0.2063 0.7466 0.4721 0.077 Uiso 1 calc R .
H18B H 0.2347 0.6108 0.4541 0.077 Uiso 1 calc R .
C19 C 0.4252(5) 0.7840(5) 0.4301(4) 0.0751(13) Uani 1 d . .
H19A H 0.3833 0.8178 0.4890 0.090 Uiso 1 calc R .
H19B H 0.3907 0.8628 0.3415 0.090 Uiso 1 calc R .
C20 C 0.5734(5) 0.7403(5) 0.4557(4) 0.0740(13) Uani 1 d . .
H20A H 0.6159 0.7024 0.3996 0.089 Uiso 1 calc R .
H20B H 0.5953 0.8237 0.4373 0.089 Uiso 1 calc R .
C21 C 0.7532(4) 0.6125(5) 0.6315(4) 0.0690(12) Uani 1 d . .
H21A H 0.8056 0.6227 0.5611 0.083 Uiso 1 calc R .
H21B H 0.7959 0.5151 0.7039 0.083 Uiso 1 calc R .
C22 C 0.7521(5) 0.7191(6) 0.6730(4) 0.0773(14) Uani 1 d . .
H22A H 0.8429 0.7132 0.6875 0.093 Uiso 1 calc R .
H22B H 0.7000 0.8165 0.6049 0.093 Uiso 1 calc R .
C23 C 0.6714(6) 0.8001(7) 0.8219(6) 0.106(2) Uani 1 d . .
H23A H 0.6333 0.7754 0.9010 0.159 Uiso 1 calc R .
H23B H 0.6100 0.8897 0.7527 0.159 Uiso 1 calc R .
H23C H 0.7541 0.8108 0.8339 0.159 Uiso 1 calc R .

loop_
_atom_type_symbol
_atom_type_description
_atom_type_scat_dispersion_real
_atom_type_scat_dispersion_imag
_atom_type_scat_source
C C 0.0033 0.0016 'International Tables Vol C Tables 4.2.6.8 and 6.1.1.4'
H H 0.0000 0.0000 'International Tables Vol C Tables 4.2.6.8 and 6.1.1.4'
O O 0.0106 0.0060 'International Tables Vol C Tables 4.2.6.8 and 6.1.1.4'
Na Na 0.0362 0.0249 'International Tables Vol C Tables 4.2.6.8 and 6.1.1.4'

loop_
_geom_angle_atom_site_label_1
_geom_angle_atom_site_label_2
_geom_angle_atom_site_label_3
_geom_angle
_geom_angle_site_symmetry_1
_geom_angle_site_symmetry_3
_geom_angle_publ_flag
O1 Na1 O5 104.81(11) . 2_666 ?
O1 Na1 O3 95.08(10) . . ?
O5 Na1 O3 93.54(11) 2_666 . ?
O1 Na1 O4 155.00(11) . . ?
O5 Na1 O4 94.94(10) 2_666 . ?
O3 Na1 O4 68.12(9) . . ?
O1 Na1 C1 32.86(9) . . ?
O5 Na1 C1 114.58(13) 2_666 . ?
O3 Na1 C1 123.60(11) . . ?
O4 Na1 C1 145.70(12) . . ?
O1 Na1 O4 124.27(10) . 2_666 ?
O5 Na1 O4 68.19(9) 2_666 2_666 ?
O3 Na1 O4 139.17(10) . 2_666 ?
O4 Na1 O4 77.15(10) . 2_666 ?
C1 Na1 O4 97.18(11) . 2_666 ?
O1 Na1 C8 54.20(9) . . ?
O5 Na1 C8 141.87(13) 2_666 . ?
O3 Na1 C8 117.61(12) . . ?
O4 Na1 C8 116.06(11) . . ?
C1 Na1 C8 30.06(11) . . ?
O4 Na1 C8 96.31(10) 2_666 . ?
O1 Na1 C9 60.16(10) . . ?
O5 Na1 C9 164.74(11) 2_666 . ?
O3 Na1 C9 90.69(11) . . ?
O4 Na1 C9 100.25(11) . . ?
C1 Na1 C9 51.67(12) . . ?
O4 Na1 C9 116.70(10) 2_666 . ?
C8 Na1 C9 28.04(10) . . ?
O1 Na1 Na2 36.90(6) . . ?
O5 Na1 Na2 76.17(7) 2_666 . ?
O3 Na1 Na2 74.12(8) . . ?
O4 Na1 Na2 140.58(8) . . ?
C1 Na1 Na2 67.54(8) . . ?
O4 Na1 Na2 130.49(8) 2_666 . ?
C8 Na1 Na2 91.01(8) . . ?
C9 Na1 Na2 90.94(8) . . ?
O1 Na1 Na1 159.26(9) . 2_666 ?
O5 Na1 Na1 79.14(8) 2_666 2_666 ?
O3 Na1 Na1 105.07(9) . 2_666 ?
O4 Na1 Na1 39.49(7) . 2_666 ?
C1 Na1 Na1 126.81(10) . 2_666 ?
O4 Na1 Na1 37.66(6) 2_666 2_666 ?
C8 Na1 Na1 110.31(9) . 2_666 ?
C9 Na1 Na1 113.87(9) . 2_666 ?
Na2 Na1 Na1 155.17(7) . 2_666 ?
O1 Na2 O1 98.99(9) . 2_665 ?
O1 Na2 O2 114.64(11) . . ?
O1 Na2 O2 131.28(11) 2_665 . ?
O1 Na2 O6 112.73(11) . 2_666 ?
O1 Na2 O6 114.20(11) 2_665 2_666 ?
O2 Na2 O6 85.00(12) . 2_666 ?
O1 Na2 C1 126.16(11) . 2_665 ?
O1 Na2 C1 30.89(9) 2_665 2_665 ?
O2 Na2 C1 101.69(11) . 2_665 ?
O6 Na2 C1 108.59(12) 2_666 2_665 ?
O1 Na2 Na2 51.16(7) . 2_665 ?
O1 Na2 Na2 47.83(7) 2_665 2_665 ?
O2 Na2 Na2 146.43(13) . 2_665 ?
O6 Na2 Na2 127.82(12) 2_666 2_665 ?
C1 Na2 Na2 76.47(9) 2_665 2_665 ?
O1 Na2 C2 121.04(11) . 2_665 ?
O1 Na2 C2 50.74(10) 2_665 2_665 ?
O2 Na2 C2 81.22(11) . 2_665 ?
O6 Na2 C2 125.44(11) 2_666 2_665 ?
C1 Na2 C2 27.90(10) 2_665 2_665 ?
Na2 Na2 C2 83.56(9) 2_665 2_665 ?
O1 Na2 Na1 38.72(7) . . ?
O1 Na2 Na1 137.25(8) 2_665 . ?
O2 Na2 Na1 85.10(8) . . ?
O6 Na2 Na1 86.62(8) 2_666 . ?
C1 Na2 Na1 163.68(10) 2_665 . ?
Na2 Na2 Na1 89.63(6) 2_665 . ?
C2 Na2 Na1 143.38(9) 2_665 . ?
C1 O1 Na2 152.4(2) . . ?
C1 O1 Na1 82.4(2) . . ?
Na2 O1 Na1 104.38(10) . . ?
C1 O1 Na2 89.4(2) . 2_665 ?
Na2 O1 Na2 81.01(9) . 2_665 ?
Na1 O1 Na2 170.82(12) . 2_665 ?
C15 O2 C14 112.3(3) . . ?
C15 O2 Na2 126.1(2) . . ?
C14 O2 Na2 114.8(3) . . ?
C17 O3 C16 114.8(3) . . ?
C17 O3 Na1 119.7(2) . . ?
C16 O3 Na1 123.9(2) . . ?
C19 O4 C18 112.7(3) . . ?
C19 O4 Na1 121.0(2) . . ?
C18 O4 Na1 101.1(2) . . ?
C19 O4 Na1 103.0(2) . 2_666 ?
C18 O4 Na1 116.6(2) . 2_666 ?
Na1 O4 Na1 102.85(10) . 2_666 ?
C20 O5 C21 112.7(3) . . ?
C20 O5 Na1 118.3(2) . 2_666 ?
C21 O5 Na1 125.4(2) . 2_666 ?
C23 O6 C22 112.5(4) . . ?
C23 O6 Na2 110.9(3) . 2_666 ?
C22 O6 Na2 136.6(3) . 2_666 ?
O1 C1 C8 116.1(3) . . ?
O1 C1 C2 116.0(3) . . ?
C8 C1 C2 127.7(3) . . ?
O1 C1 Na1 64.7(2) . . ?
C8 C1 Na1 85.8(2) . . ?
C2 C1 Na1 112.8(2) . . ?
O1 C1 Na2 59.66(15) . 2_665 ?
C8 C1 Na2 121.6(2) . 2_665 ?
C2 C1 Na2 88.6(2) . 2_665 ?
Na1 C1 Na2 124.25(13) . 2_665 ?
C1 C2 C3 120.1(3) . . ?
C1 C2 C7 126.4(3) . . ?
C3 C2 C7 113.5(4) . . ?
C1 C2 Na2 63.5(2) . 2_665 ?
C3 C2 Na2 84.7(2) . 2_665 ?
C7 C2 Na2 121.3(2) . 2_665 ?
C4 C3 C2 122.7(4) . . ?
C4 C3 H3A 118.7 . . ?
C2 C3 H3A 118.7 . . ?
C3 C4 C5 121.9(4) . . ?
C3 C4 H4A 119.0 . . ?
C5 C4 H4A 119.0 . . ?
C4 C5 C6 117.2(4) . . ?
C4 C5 H5A 121.4 . . ?
C6 C5 H5A 121.4 . . ?
C7 C6 C5 122.1(4) . . ?
C7 C6 H6A 119.0 . . ?
C5 C6 H6A 119.0 . . ?
C6 C7 C2 122.6(4) . . ?
C6 C7 H7A 118.7 . . ?
C2 C7 H7A 118.7 . . ?
C1 C8 C9 119.9(3) . . ?
C1 C8 C13 127.3(4) . . ?
C9 C8 C13 112.7(3) . . ?
C1 C8 Na1 64.1(2) . . ?
C9 C8 Na1 83.7(2) . . ?
C13 C8 Na1 121.1(2) . . ?
C10 C9 C8 123.2(4) . . ?
C10 C9 Na1 132.9(2) . . ?
C8 C9 Na1 68.3(2) . . ?
C10 C9 H9A 118.4 . . ?
C8 C9 H9A 118.4 . . ?
Na1 C9 H9A 70.95 . . ?
C9 C10 C11 121.8(4) . . ?
C9 C10 H10A 119.1 . . ?
C11 C10 H10A 119.1 . . ?
C10 C11 C12 117.2(4) . . ?
C10 C11 H11A 121.4 . . ?
C12 C11 H11A 121.4 . . ?
C13 C12 C11 122.1(4) . . ?
C13 C12 H12A 118.9 . . ?
C11 C12 H12A 118.9 . . ?
C12 C13 C8 122.5(4) . . ?
C12 C13 H13A 118.7 . . ?
C8 C13 H13A 118.7 . . ?
O2 C14 H14A 109.5 . . ?
O2 C14 H14B 109.5 . . ?
H14A C14 H14B 109.5 . . ?
O2 C14 H14C 109.5 . . ?
H14A C14 H14C 109.5 . . ?
H14B C14 H14C 109.5 . . ?
O2 C15 C16 108.5(3) . . ?
O2 C15 H15A 110.0 . . ?
C16 C15 H15A 110.0 . . ?
O2 C15 H15B 110.0 . . ?
C16 C15 H15B 110.0 . . ?
H15A C15 H15B 108.4 . . ?
O3 C16 C15 113.5(3) . . ?
O3 C16 H16A 108.9 . . ?
C15 C16 H16A 108.9 . . ?
O3 C16 H16B 108.9 . . ?
C15 C16 H16B 108.9 . . ?
H16A C16 H16B 107.7 . . ?
O3 C17 C18 108.6(3) . . ?
O3 C17 H17A 110.0 . . ?
C18 C17 H17A 110.0 . . ?
O3 C17 H17B 110.0 . . ?
C18 C17 H17B 110.0 . . ?
H17A C17 H17B 108.3 . . ?
O4 C18 C17 112.4(3) . . ?
O4 C18 H18A 109.1 . . ?
C17 C18 H18A 109.1 . . ?
O4 C18 H18B 109.1 . . ?
C17 C18 H18B 109.1 . . ?
H18A C18 H18B 107.9 . . ?
O4 C19 C20 109.8(4) . . ?
O4 C19 H19A 109.7 . . ?
C20 C19 H19A 109.7 . . ?
O4 C19 H19B 109.7 . . ?
C20 C19 H19B 109.7 . . ?
H19A C19 H19B 108.2 . . ?
O5 C20 C19 109.0(4) . . ?
O5 C20 H20A 109.9 . . ?
C19 C20 H20A 109.9 . . ?
O5 C20 H20B 109.9 . . ?
C19 C20 H20B 109.9 . . ?
H20A C20 H20B 108.3 . . ?
O5 C21 C22 112.1(4) . . ?
O5 C21 H21A 109.2 . . ?
C22 C21 H21A 109.2 . . ?
O5 C21 H21B 109.2 . . ?
C22 C21 H21B 109.2 . . ?
H21A C21 H21B 107.9 . . ?
O6 C22 H22A 109.7 . . ?
C21 C22 H22A 109.7 . . ?
O6 C22 H22B 109.7 . . ?
C21 C22 H22B 109.7 . . ?
H22A C22 H22B 108.2 . . ?
O6 C23 H23A 109.5 . . ?
O6 C23 H23B 109.5 . . ?
H23A C23 H23B 109.5 . . ?
O6 C23 H23C 109.5 . . ?
H23A C23 H23C 109.5 . . ?
H23B C23 H23C 109.5 . . ?

loop_
_geom_bond_atom_site_label_1
_geom_bond_atom_site_label_2
_geom_bond_distance
_geom_bond_site_symmetry_2
_geom_bond_publ_flag
Na1 O1 2.335(3) . ?
Na1 O5 2.354(3) 2_666 ?
Na1 O3 2.377(3) . ?
Na1 O4 2.548(3) . ?
Na1 C1 2.559(3) . ?
Na1 O4 2.653(3) 2_666 ?
Na1 C8 2.837(4) . ?
Na1 C9 3.036(4) . ?
Na1 Na2 3.616(2) . ?
Na1 Na1 4.067(3) 2_666 ?
Na2 O1 2.241(3) . ?
Na2 O1 2.355(3) 2_665 ?
Na2 O2 2.378(3) . ?
Na2 O6 2.471(4) 2_666 ?
Na2 C1 2.729(3) 2_665 ?
Na2 Na2 2.987(3) 2_665 ?
Na2 C2 3.048(4) 2_665 ?
O1 C1 1.401(4) . ?
O1 Na2 2.355(3) 2_665 ?
O2 C15 1.409(5) . ?
O2 C14 1.426(4) . ?
O3 C17 1.421(4) . ?
O3 C16 1.436(4) . ?
O4 C19 1.420(5) . ?
O4 C18 1.443(4) . ?
O4 Na1 2.653(3) 2_666 ?
O5 C20 1.424(5) . ?
O5 C21 1.429(4) . ?
O5 Na1 2.354(3) 2_666 ?
O6 C23 1.408(5) . ?
O6 C22 1.418(5) . ?
O6 Na2 2.471(4) 2_666 ?
C1 C8 1.425(5) . ?
C1 C2 1.427(5) . ?
C1 Na2 2.729(3) 2_665 ?
C2 C3 1.432(5) . ?
C2 C7 1.437(5) . ?
C2 Na2 3.048(4) 2_665 ?
C3 C4 1.375(6) . ?
C3 H3A 0.93 . ?
C4 C5 1.389(6) . ?
C4 H4A 0.93 . ?
C5 C6 1.390(6) . ?
C5 H5A 0.93 . ?
C6 C7 1.371(6) . ?
C6 H6A 0.93 . ?
C7 H7A 0.93 . ?
C8 C9 1.436(5) . ?
C8 C13 1.447(5) . ?
C9 C10 1.374(5) . ?
C9 H9A 0.93 . ?
C10 C11 1.386(5) . ?
C10 H10A 0.93 . ?
C11 C12 1.389(6) . ?
C11 H11A 0.93 . ?
C12 C13 1.375(5) . ?
C12 H12A 0.93 . ?
C13 H13A 0.93 . ?
C14 H14A 0.96 . ?
C14 H14B 0.96 . ?
C14 H14C 0.96 . ?
C15 C16 1.491(5) . ?
C15 H15A 0.97 . ?
C15 H15B 0.97 . ?
C16 H16A 0.97 . ?
C16 H16B 0.97 . ?
C17 C18 1.509(5) . ?
C17 H17A 0.97 . ?
C17 H17B 0.97 . ?
C18 H18A 0.97 . ?
C18 H18B 0.97 . ?
C19 C20 1.492(6) . ?
C19 H19A 0.97 . ?
C19 H19B 0.97 . ?
C20 H20A 0.97 . ?
C20 H20B 0.97 . ?
C21 C22 1.492(6) . ?
C21 H21A 0.97 . ?
C21 H21B 0.97 . ?
C22 H22A 0.97 . ?
C22 H22B 0.97 . ?
C23 H23A 0.96 . ?
C23 H23B 0.96 . ?
C23 H23C 0.96 . ?

loop_
_geom_torsion_atom_site_label_1
_geom_torsion_atom_site_label_2
_geom_torsion_atom_site_label_3
_geom_torsion_atom_site_label_4
_geom_torsion
_geom_torsion_site_symmetry_1
_geom_torsion_site_symmetry_2
_geom_torsion_site_symmetry_3
_geom_torsion_site_symmetry_4
_geom_torsion_publ_flag
O5 Na1 Na2 O1 -140.02(15) 2_666 . . . ?
O3 Na1 Na2 O1 122.16(14) . . . . ?
O4 Na1 Na2 O1 139.2(2) . . . . ?
C1 Na1 Na2 O1 -15.59(15) . . . . ?
O4 Na1 Na2 O1 -95.5(2) 2_666 . . . ?
C8 Na1 Na2 O1 3.67(15) . . . . ?
C9 Na1 Na2 O1 31.71(14) . . . . ?
Na1 Na1 Na2 O1 -146.2(2) 2_666 . . . ?
O1 Na1 Na2 O1 11.1(2) . . . 2_665 ?
O5 Na1 Na2 O1 -128.9(2) 2_666 . . 2_665 ?
O3 Na1 Na2 O1 133.23(15) . . . 2_665 ?
O4 Na1 Na2 O1 150.3(2) . . . 2_665 ?
C1 Na1 Na2 O1 -4.5(2) . . . 2_665 ?
O4 Na1 Na2 O1 -84.4(2) 2_666 . . 2_665 ?
C8 Na1 Na2 O1 14.7(2) . . . 2_665 ?
C9 Na1 Na2 O1 42.8(2) . . . 2_665 ?
Na1 Na1 Na2 O1 -135.1(2) 2_666 . . 2_665 ?
O1 Na1 Na2 O2 -140.9(2) . . . . ?
O5 Na1 Na2 O2 79.08(12) 2_666 . . . ?
O3 Na1 Na2 O2 -18.75(11) . . . . ?
O4 Na1 Na2 O2 -1.7(2) . . . . ?
C1 Na1 Na2 O2 -156.50(14) . . . . ?
O4 Na1 Na2 O2 123.58(13) 2_666 . . . ?
C8 Na1 Na2 O2 -137.23(12) . . . . ?
C9 Na1 Na2 O2 -109.19(12) . . . . ?
Na1 Na1 Na2 O2 72.9(2) 2_666 . . . ?
O1 Na1 Na2 O6 133.83(15) . . . 2_666 ?
O5 Na1 Na2 O6 -6.19(10) 2_666 . . 2_666 ?
O3 Na1 Na2 O6 -104.01(11) . . . 2_666 ?
O4 Na1 Na2 O6 -87.0(2) . . . 2_666 ?
C1 Na1 Na2 O6 118.24(14) . . . 2_666 ?
O4 Na1 Na2 O6 38.31(12) 2_666 . . 2_666 ?
C8 Na1 Na2 O6 137.50(12) . . . 2_666 ?
C9 Na1 Na2 O6 165.54(11) . . . 2_666 ?
Na1 Na1 Na2 O6 -12.3(2) 2_666 . . 2_666 ?
O1 Na1 Na2 C1 -25.4(4) . . . 2_665 ?
O5 Na1 Na2 C1 -165.4(4) 2_666 . . 2_665 ?
O3 Na1 Na2 C1 96.8(4) . . . 2_665 ?
O4 Na1 Na2 C1 113.8(4) . . . 2_665 ?
C1 Na1 Na2 C1 -41.0(4) . . . 2_665 ?
O4 Na1 Na2 C1 -120.9(4) 2_666 . . 2_665 ?
C8 Na1 Na2 C1 -21.7(4) . . . 2_665 ?
C9 Na1 Na2 C1 6.3(4) . . . 2_665 ?
Na1 Na1 Na2 C1 -171.6(3) 2_666 . . 2_665 ?
O1 Na1 Na2 Na2 5.90(11) . . . 2_665 ?
O5 Na1 Na2 Na2 -134.12(11) 2_666 . . 2_665 ?
O3 Na1 Na2 Na2 128.06(10) . . . 2_665 ?
O4 Na1 Na2 Na2 145.09(13) . . . 2_665 ?
C1 Na1 Na2 Na2 -9.69(12) . . . 2_665 ?
O4 Na1 Na2 Na2 -89.61(12) 2_666 . . 2_665 ?
C8 Na1 Na2 Na2 9.58(11) . . . 2_665 ?
C9 Na1 Na2 Na2 37.62(11) . . . 2_665 ?
Na1 Na1 Na2 Na2 -140.3(2) 2_666 . . 2_665 ?
O1 Na1 Na2 C2 -72.8(2) . . . 2_665 ?
O5 Na1 Na2 C2 147.23(15) 2_666 . . 2_665 ?
O3 Na1 Na2 C2 49.4(2) . . . 2_665 ?
O4 Na1 Na2 C2 66.4(2) . . . 2_665 ?
C1 Na1 Na2 C2 -88.4(2) . . . 2_665 ?
O4 Na1 Na2 C2 -168.27(14) 2_666 . . 2_665 ?
C8 Na1 Na2 C2 -69.1(2) . . . 2_665 ?
C9 Na1 Na2 C2 -41.0(2) . . . 2_665 ?
Na1 Na1 Na2 C2 141.1(2) 2_666 . . 2_665 ?
O1 Na2 O1 C1 -71.1(4) 2_665 . . . ?
O2 Na2 O1 C1 145.1(4) . . . . ?
O6 Na2 O1 C1 50.0(4) 2_666 . . . ?
C1 Na2 O1 C1 -87.2(5) 2_665 . . . ?
Na2 Na2 O1 C1 -71.1(4) 2_665 . . . ?
C2 Na2 O1 C1 -120.3(4) 2_665 . . . ?
Na1 Na2 O1 C1 101.3(4) . . . . ?
O1 Na2 O1 Na1 -172.41(15) 2_665 . . . ?
O2 Na2 O1 Na1 43.7(2) . . . . ?
O6 Na2 O1 Na1 -51.34(14) 2_666 . . . ?
C1 Na2 O1 Na1 171.42(13) 2_665 . . . ?
Na2 Na2 O1 Na1 -172.41(15) 2_665 . . . ?
C2 Na2 O1 Na1 138.32(12) 2_665 . . . ?
O2 Na2 O1 Na2 -143.85(13) . . . 2_665 ?
O6 Na2 O1 Na2 121.08(12) 2_666 . . 2_665 ?
C1 Na2 O1 Na2 -16.17(15) 2_665 . . 2_665 ?
C2 Na2 O1 Na2 -49.26(13) 2_665 . . 2_665 ?
Na1 Na2 O1 Na2 172.41(15) . . . 2_665 ?
O5 Na1 O1 C1 -112.6(2) 2_666 . . . ?
O3 Na1 O1 C1 152.4(2) . . . . ?
O4 Na1 O1 C1 106.4(3) . . . . ?
O4 Na1 O1 C1 -39.1(2) 2_666 . . . ?
C8 Na1 O1 C1 31.8(2) . . . . ?
C9 Na1 O1 C1 64.5(2) . . . . ?
Na2 Na1 O1 C1 -152.8(3) . . . . ?
Na1 Na1 O1 C1 -14.1(4) 2_666 . . . ?
O5 Na1 O1 Na2 40.19(14) 2_666 . . . ?
O3 Na1 O1 Na2 -54.83(13) . . . . ?
O4 Na1 O1 Na2 -100.8(2) . . . . ?
C1 Na1 O1 Na2 152.8(3) . . . . ?
O4 Na1 O1 Na2 113.64(13) 2_666 . . . ?
C8 Na1 O1 Na2 -175.5(2) . . . . ?
C9 Na1 O1 Na2 -142.7(2) . . . . ?
Na1 Na1 O1 Na2 138.7(2) 2_666 . . . ?
O5 Na1 O1 Na2 -85.0(8) 2_666 . . 2_665 ?
O3 Na1 O1 Na2 -180.0(8) . . . 2_665 ?
O4 Na1 O1 Na2 134.0(7) . . . 2_665 ?
C1 Na1 O1 Na2 27.6(8) . . . 2_665 ?
O4 Na1 O1 Na2 -11.5(9) 2_666 . . 2_665 ?
C8 Na1 O1 Na2 59.4(8) . . . 2_665 ?
C9 Na1 O1 Na2 92.1(8) . . . 2_665 ?
Na2 Na1 O1 Na2 -125.2(9) . . . 2_665 ?
Na1 Na1 O1 Na2 13.5(10) 2_666 . . 2_665 ?
O1 Na2 O2 C15 39.7(3) . . . . ?
O1 Na2 O2 C15 -89.5(3) 2_665 . . . ?
O6 Na2 O2 C15 152.4(3) 2_666 . . . ?
C1 Na2 O2 C15 -99.6(3) 2_665 . . . ?
Na2 Na2 O2 C15 -16.5(4) 2_665 . . . ?
C2 Na2 O2 C15 -80.5(3) 2_665 . . . ?
Na1 Na2 O2 C15 65.4(3) . . . . ?
O1 Na2 O2 C14 -171.7(3) . . . . ?
O1 Na2 O2 C14 59.1(3) 2_665 . . . ?
O6 Na2 O2 C14 -59.0(3) 2_666 . . . ?
C1 Na2 O2 C14 49.0(3) 2_665 . . . ?
Na2 Na2 O2 C14 132.1(3) 2_665 . . . ?
C2 Na2 O2 C14 68.1(3) 2_665 . . . ?
Na1 Na2 O2 C14 -146.0(3) . . . . ?
O1 Na1 O3 C17 -175.7(3) . . . . ?
O5 Na1 O3 C17 79.0(3) 2_666 . . . ?
O4 Na1 O3 C17 -14.9(3) . . . . ?
C1 Na1 O3 C17 -158.2(3) . . . . ?
O4 Na1 O3 C17 18.9(4) 2_666 . . . ?
C8 Na1 O3 C17 -123.8(3) . . . . ?
C9 Na1 O3 C17 -115.6(3) . . . . ?
Na2 Na1 O3 C17 153.6(3) . . . . ?
Na1 Na1 O3 C17 -0.6(3) 2_666 . . . ?
O1 Na1 O3 C16 -10.6(3) . . . . ?
O5 Na1 O3 C16 -115.8(3) 2_666 . . . ?
O4 Na1 O3 C16 150.3(3) . . . . ?
C1 Na1 O3 C16 7.0(3) . . . . ?
O4 Na1 O3 C16 -176.0(3) 2_666 . . . ?
C8 Na1 O3 C16 41.4(3) . . . . ?
C9 Na1 O3 C16 49.5(3) . . . . ?
Na2 Na1 O3 C16 -41.3(3) . . . . ?
Na1 Na1 O3 C16 164.5(3) 2_666 . . . ?
O1 Na1 O4 C19 -37.4(4) . . . . ?
O5 Na1 O4 C19 -179.8(3) 2_666 . . . ?
O3 Na1 O4 C19 -88.0(3) . . . . ?
C1 Na1 O4 C19 30.0(4) . . . . ?
O4 Na1 O4 C19 113.9(3) 2_666 . . . ?
C8 Na1 O4 C19 23.1(3) . . . . ?
C9 Na1 O4 C19 -1.4(3) . . . . ?
Na2 Na1 O4 C19 -105.6(3) . . . . ?
Na1 Na1 O4 C19 113.9(3) 2_666 . . . ?
O1 Na1 O4 C18 87.8(3) . . . . ?
O5 Na1 O4 C18 -54.6(2) 2_666 . . . ?
O3 Na1 O4 C18 37.2(2) . . . . ?
C1 Na1 O4 C18 155.2(3) . . . . ?
O4 Na1 O4 C18 -120.9(2) 2_666 . . . ?
C8 Na1 O4 C18 148.3(2) . . . . ?
C9 Na1 O4 C18 123.8(2) . . . . ?
Na2 Na1 O4 C18 19.6(3) . . . . ?
Na1 Na1 O4 C18 -120.9(2) 2_666 . . . ?
O1 Na1 O4 Na1 -151.3(2) . . . 2_666 ?
O5 Na1 O4 Na1 66.29(10) 2_666 . . 2_666 ?
O3 Na1 O4 Na1 158.12(13) . . . 2_666 ?
C1 Na1 O4 Na1 -83.9(2) . . . 2_666 ?
C8 Na1 O4 Na1 -90.80(13) . . . 2_666 ?
C9 Na1 O4 Na1 -115.29(11) . . . 2_666 ?
Na2 Na1 O4 Na1 140.45(12) . . . 2_666 ?
Na2 O1 C1 C8 -177.9(3) . . . . ?
Na1 O1 C1 C8 -71.3(3) . . . . ?
Na2 O1 C1 C8 113.0(3) 2_665 . . . ?
Na2 O1 C1 C2 -2.4(6) . . . . ?
Na1 O1 C1 C2 104.3(3) . . . . ?
Na2 O1 C1 C2 -71.5(3) 2_665 . . . ?
Na2 O1 C1 Na1 -106.6(4) . . . . ?
Na2 O1 C1 Na1 -175.76(13) 2_665 . . . ?
Na2 O1 C1 Na2 69.1(4) . . . 2_665 ?
Na1 O1 C1 Na2 175.76(13) . . . 2_665 ?
O5 Na1 C1 O1 79.0(2) 2_666 . . . ?
O3 Na1 C1 O1 -33.6(2) . . . . ?
O4 Na1 C1 O1 -134.0(2) . . . . ?
O4 Na1 C1 O1 148.3(2) 2_666 . . . ?
C8 Na1 C1 O1 -121.5(3) . . . . ?
C9 Na1 C1 O1 -93.2(2) . . . . ?
Na2 Na1 C1 O1 17.3(2) . . . . ?
Na1 Na1 C1 O1 173.8(2) 2_666 . . . ?
O1 Na1 C1 C8 121.5(3) . . . . ?
O5 Na1 C1 C8 -159.5(2) 2_666 . . . ?
O3 Na1 C1 C8 87.9(2) . . . . ?
O4 Na1 C1 C8 -12.5(3) . . . . ?
O4 Na1 C1 C8 -90.2(2) 2_666 . . . ?
C9 Na1 C1 C8 28.3(2) . . . . ?
Na2 Na1 C1 C8 138.8(2) . . . . ?
Na1 Na1 C1 C8 -64.7(3) 2_666 . . . ?
O1 Na1 C1 C2 -109.1(3) . . . . ?
O5 Na1 C1 C2 -30.1(3) 2_666 . . . ?
O3 Na1 C1 C2 -142.8(2) . . . . ?
O4 Na1 C1 C2 116.9(3) . . . . ?
O4 Na1 C1 C2 39.2(2) 2_666 . . . ?
C8 Na1 C1 C2 129.4(3) . . . . ?
C9 Na1 C1 C2 157.7(3) . . . . ?
Na2 Na1 C1 C2 -91.8(2) . . . . ?
Na1 Na1 C1 C2 64.7(3) 2_666 . . . ?
O1 Na1 C1 Na2 -4.42(13) . . . 2_665 ?
O5 Na1 C1 Na2 74.6(2) 2_666 . . 2_665 ?
O3 Na1 C1 Na2 -38.1(2) . . . 2_665 ?
O4 Na1 C1 Na2 -138.4(2) . . . 2_665 ?
O4 Na1 C1 Na2 143.9(2) 2_666 . . 2_665 ?
C8 Na1 C1 Na2 -125.9(3) . . . 2_665 ?
C9 Na1 C1 Na2 -97.6(2) . . . 2_665 ?
Na2 Na1 C1 Na2 12.9(2) . . . 2_665 ?
Na1 Na1 C1 Na2 169.40(12) 2_666 . . 2_665 ?
O1 C1 C2 C3 -10.9(4) . . . . ?
C8 C1 C2 C3 164.0(3) . . . . ?
Na1 C1 C2 C3 61.0(3) . . . . ?
Na2 C1 C2 C3 -65.9(3) 2_665 . . . ?
O1 C1 C2 C7 165.7(3) . . . . ?
C8 C1 C2 C7 -19.3(5) . . . . ?
Na1 C1 C2 C7 -122.3(3) . . . . ?
Na2 C1 C2 C7 110.8(3) 2_665 . . . ?
O1 C1 C2 Na2 55.0(2) . . . 2_665 ?
C8 C1 C2 Na2 -130.1(4) . . . 2_665 ?
Na1 C1 C2 Na2 126.9(2) . . . 2_665 ?
C1 C2 C3 C4 -179.9(3) . . . . ?
C7 C2 C3 C4 3.0(5) . . . . ?
Na2 C2 C3 C4 124.9(4) 2_665 . . . ?
C2 C3 C4 C5 -1.6(6) . . . . ?
C3 C4 C5 C6 -0.3(6) . . . . ?
C4 C5 C6 C7 0.6(6) . . . . ?
C5 C6 C7 C2 1.0(6) . . . . ?
C1 C2 C7 C6 -179.5(4) . . . . ?
C3 C2 C7 C6 -2.7(5) . . . . ?
Na2 C2 C7 C6 -101.1(4) 2_665 . . . ?
O1 C1 C8 C9 -6.1(4) . . . . ?
C2 C1 C8 C9 179.0(3) . . . . ?
Na1 C1 C8 C9 -65.2(3) . . . . ?
Na2 C1 C8 C9 62.9(4) 2_665 . . . ?
O1 C1 C8 C13 169.8(3) . . . . ?
C2 C1 C8 C13 -5.1(6) . . . . ?
Na1 C1 C8 C13 110.7(3) . . . . ?
Na2 C1 C8 C13 -121.2(3) 2_665 . . . ?
O1 C1 C8 Na1 59.2(2) . . . . ?
C2 C1 C8 Na1 -115.7(4) . . . . ?
Na2 C1 C8 Na1 128.2(2) 2_665 . . . ?
O1 Na1 C8 C1 -34.8(2) . . . . ?
O5 Na1 C8 C1 31.1(3) 2_666 . . . ?
O3 Na1 C8 C1 -110.1(2) . . . . ?
O4 Na1 C8 C1 172.2(2) . . . . ?
O4 Na1 C8 C1 93.4(2) 2_666 . . . ?
C9 Na1 C8 C1 -127.6(3) . . . . ?
Na2 Na1 C8 C1 -37.5(2) . . . . ?
Na1 Na1 C8 C1 129.5(2) 2_666 . . . ?
O1 Na1 C8 C9 92.8(2) . . . . ?
O5 Na1 C8 C9 158.7(2) 2_666 . . . ?
O3 Na1 C8 C9 17.5(2) . . . . ?
O4 Na1 C8 C9 -60.2(2) . . . . ?
C1 Na1 C8 C9 127.6(3) . . . . ?
O4 Na1 C8 C9 -139.0(2) 2_666 . . . ?
Na2 Na1 C8 C9 90.1(2) . . . . ?
Na1 Na1 C8 C9 -102.9(2) 2_666 . . . ?
O1 Na1 C8 C13 -154.4(4) . . . . ?
O5 Na1 C8 C13 -88.5(3) 2_666 . . . ?
O3 Na1 C8 C13 130.3(3) . . . . ?
O4 Na1 C8 C13 52.6(3) . . . . ?
C1 Na1 C8 C13 -119.6(4) . . . . ?
O4 Na1 C8 C13 -26.2(3) 2_666 . . . ?
C9 Na1 C8 C13 112.7(4) . . . . ?
Na2 Na1 C8 C13 -157.1(3) . . . . ?
Na1 Na1 C8 C13 9.9(3) 2_666 . . . ?
C1 C8 C9 C10 -176.8(3) . . . . ?
C13 C8 C9 C10 6.8(5) . . . . ?
Na1 C8 C9 C10 128.0(3) . . . . ?
C1 C8 C9 Na1 55.3(3) . . . . ?
C13 C8 C9 Na1 -121.2(3) . . . . ?
O1 Na1 C9 C10 175.2(4) . . . . ?
O5 Na1 C9 C10 -174.1(4) 2_666 . . . ?
O3 Na1 C9 C10 79.7(4) . . . . ?
O4 Na1 C9 C10 11.9(4) . . . . ?
C1 Na1 C9 C10 -146.1(4) . . . . ?
O4 Na1 C9 C10 -68.8(4) 2_666 . . . ?
C8 Na1 C9 C10 -115.7(5) . . . . ?
Na2 Na1 C9 C10 153.9(4) . . . . ?
Na1 Na1 C9 C10 -27.1(4) 2_666 . . . ?
O1 Na1 C9 C8 -69.0(2) . . . . ?
O5 Na1 C9 C8 -58.3(5) 2_666 . . . ?
O3 Na1 C9 C8 -164.5(2) . . . . ?
O4 Na1 C9 C8 127.6(2) . . . . ?
C1 Na1 C9 C8 -30.4(2) . . . . ?
O4 Na1 C9 C8 46.9(2) 2_666 . . . ?
Na2 Na1 C9 C8 -90.4(2) . . . . ?
Na1 Na1 C9 C8 88.7(2) 2_666 . . . ?
C8 C9 C10 C11 -3.0(6) . . . . ?
Na1 C9 C10 C11 87.3(5) . . . . ?
C9 C10 C11 C12 -2.5(6) . . . . ?
C10 C11 C12 C13 3.6(6) . . . . ?
C11 C12 C13 C8 0.7(5) . . . . ?
C1 C8 C13 C12 178.2(3) . . . . ?
C9 C8 C13 C12 -5.7(5) . . . . ?
Na1 C8 C13 C12 -102.2(4) . . . . ?
C14 O2 C15 C16 174.6(3) . . . . ?
Na2 O2 C15 C16 -36.1(4) . . . . ?
C17 O3 C16 C15 -79.9(5) . . . . ?
Na1 O3 C16 C15 114.3(3) . . . . ?
O2 C15 C16 O3 -62.7(4) . . . . ?
C16 O3 C17 C18 -177.1(3) . . . . ?
Na1 O3 C17 C18 -10.6(4) . . . . ?
C19 O4 C18 C17 70.5(4) . . . . ?
Na1 O4 C18 C17 -60.1(4) . . . . ?
Na1 O4 C18 C17 -170.7(3) 2_666 . . . ?
O3 C17 C18 O4 50.7(5) . . . . ?
C18 O4 C19 C20 -179.4(3) . . . . ?
Na1 O4 C19 C20 -59.7(4) . . . . ?
Na1 O4 C19 C20 54.1(3) 2_666 . . . ?
C21 O5 C20 C19 -163.8(3) . . . . ?
Na1 O5 C20 C19 36.3(4) 2_666 . . . ?
O4 C19 C20 O5 -63.6(4) . . . . ?
C20 O5 C21 C22 84.3(4) . . . . ?
Na1 O5 C21 C22 -117.6(3) 2_666 . . . ?
C23 O6 C22 C21 -170.1(4) . . . . ?
Na2 O6 C22 C21 11.6(5) 2_666 . . . ?
O5 C21 C22 O6 68.7(5) . . . . ?
